data_4302468
loop_
_publ_author_name
'Gianluca Ambrosi'
'Mauro Formica'
'Vieri Fusi'
'Luca Giorgi'
'Annalisa Guerri'
'Eleonora Macedi'
'Mauro Micheloni'
'Paola Paoli'
'Roberto Pontellini'
'Patrizia Rossi'

_publ_contact_author_address
;Institute of Chemical Sciences,
University of Urbino,
P.za Rinascimento 6, 
I-61029 Urbino, 
Italy
;
_publ_contact_author_email vieri@uniurb.it
_publ_contact_author_fax +390722350032
_publ_contact_author_name 'Vieri Fusi'
_publ_contact_author_phone +390722378347
_publ_section_title
;
Phosphates Sensing: Two Polyamino-Phenolic Zinc Receptors Able to
Discriminate and Signal Phosphates in Water
;
_journal_name_full 'Inorganic Chemistry'
_journal_page_first 5901
_journal_page_last 5912
_journal_paper_doi 10.1021/ic900231h
_journal_volume 48
_journal_year 2009
_chemical_formula_sum 'C8 H15.5 Br Cl0.5 N3 O2.5 Zn'
_chemical_formula_weight 356.74
_chemical_name_systematic
;
 ?
;
_space_group_IT_number 13
_symmetry_cell_setting monoclinic
_symmetry_space_group_name_Hall '-P 2yac'
_symmetry_space_group_name_H-M 'P 1 2/n 1'
_atom_sites_solution_hydrogens geom
_atom_sites_solution_primary direct
_atom_sites_solution_secondary difmap
_audit_creation_method SHELXL-97
_cell_angle_alpha 90.00
_cell_angle_beta 98.330(10)
_cell_angle_gamma 90.00
_cell_formula_units_Z 4
_cell_length_a 10.692(2)
_cell_length_b 10.374(2)
_cell_length_c 11.321(2)
_cell_measurement_temperature 298
_cell_volume 1242.5(4)
_computing_cell_refinement
;
CrysAlis RED, Oxford Diffraction Ltd.,
Version 1.171.29.2 (release 20-01-2006 CrysAlis171 .NET)
(compiled Jan 20 2006,12:36:28)
;
_computing_data_collection
;
CrysAlis CCD, Oxford Diffraction Ltd.,
Version 1.171.29.2 (release 20-01-2006 CrysAlis171 .NET)
(compiled Jan 20 2006,12:36:28)
;
_computing_data_reduction
;
CrysAlis RED, Oxford Diffraction Ltd.,
Version 1.171.29.2 (release 20-01-2006 CrysAlis171 .NET)
(compiled Jan 20 2006,12:36:28)
;
_computing_molecular_graphics 'ORTEP-3 (Farruggia, 1997)'
_computing_publication_material 'PARST97 (Nardelli, 1995)'
_computing_structure_refinement 'SHELXL-97 (Sheldrick, 1997)'
_computing_structure_solution 'SIR97 (Altomare, 1999)'
_diffrn_ambient_temperature 298
_diffrn_detector_area_resol_mean 16.4547
_diffrn_measured_fraction_theta_full 0.940
_diffrn_measured_fraction_theta_max 0.802
_diffrn_measurement_device_type 'Xcalibur3 4 circles diffractometer'
_diffrn_measurement_method 'intensity from \w scans'
_diffrn_radiation_monochromator graphite
_diffrn_radiation_source 'Enhance (Mo) X-ray Source'
_diffrn_radiation_type MoK\a
_diffrn_radiation_wavelength 0.71069
_diffrn_reflns_av_R_equivalents 0.0141
_diffrn_reflns_av_sigmaI/netI 0.0466
_diffrn_reflns_limit_h_max 10
_diffrn_reflns_limit_h_min -15
_diffrn_reflns_limit_k_max 14
_diffrn_reflns_limit_k_min -6
_diffrn_reflns_limit_l_max 16
_diffrn_reflns_limit_l_min -9
_diffrn_reflns_number 4388
_diffrn_reflns_theta_full 25.00
_diffrn_reflns_theta_max 32.33
_diffrn_reflns_theta_min 4.13
_exptl_absorpt_coefficient_mu 5.293
_exptl_absorpt_correction_T_max 0.097
_exptl_absorpt_correction_T_min 0.06
_exptl_absorpt_correction_type refdelf
_exptl_absorpt_process_details 'SADABS (Sheldrick, 1996)'
_exptl_crystal_colour white
_exptl_crystal_density_diffrn 1.907
_exptl_crystal_density_method 'not measured'
_exptl_crystal_F_000 712
_exptl_crystal_size_max 0.53
_exptl_crystal_size_mid 0.48
_exptl_crystal_size_min 0.40
_refine_diff_density_max 1.305
_refine_diff_density_min -0.889
_refine_diff_density_rms 0.139
_refine_ls_extinction_method none
_refine_ls_goodness_of_fit_ref 0.974
_refine_ls_hydrogen_treatment noref
_refine_ls_matrix_type full
_refine_ls_number_parameters 123
_refine_ls_number_reflns 3562
_refine_ls_number_restraints 0
_refine_ls_restrained_S_all 0.974
_refine_ls_R_factor_all 0.1129
_refine_ls_R_factor_gt 0.0676
_refine_ls_shift/su_max 0.000
_refine_ls_shift/su_mean 0.000
_refine_ls_structure_factor_coef Fsqd
_refine_ls_weighting_details 'calc w=1/[\s^2^(Fo^2^)+(0.1247P)^2^+0.0000P] where P=(Fo^2^+2Fc^2^)/3'
_refine_ls_weighting_scheme calc
_refine_ls_wR_factor_gt 0.1884
_refine_ls_wR_factor_ref 0.2202
_reflns_number_gt 1732
_reflns_number_total 3562
_reflns_threshold_expression >2sigma(I)
_cod_data_source_file ic900231h_si_001.cif
_cod_data_source_block '[Zn2(H-1L2)(Br)2](ClO4)'
_cod_original_sg_symbol_H-M 'P 2/n'
_cod_original_formula_sum 'C8 H15.50 Br Cl0.50 N3 O2.50 Zn'
_cod_database_code 4302468

loop_
_symmetry_equiv_pos_as_xyz
'x, y, z'
'-x+1/2, y, -z+1/2'
'-x, -y, -z'
'x-1/2, -y, z-1/2'

loop_
_atom_site_label
_atom_site_type_symbol
_atom_site_fract_x
_atom_site_fract_y
_atom_site_fract_z
_atom_site_U_iso_or_equiv
_atom_site_adp_type
_atom_site_occupancy
_atom_site_symmetry_multiplicity
_atom_site_calc_flag
_atom_site_refinement_flags
_atom_site_disorder_assembly
_atom_site_disorder_group
Zn1 Zn 0.67132(7) 0.34460(7) 0.10355(5) 0.0522(3) Uani 1 1 d . . .
Br1 Br 0.54626(7) 0.51007(7) 0.20255(6) 0.0702(3) Uani 1 1 d . . .
O1 O 0.7500 0.2511(5) 0.2500 0.0462(12) Uani 1 2 d S . .
N1 N 0.7818(6) 0.2141(6) -0.0016(5) 0.0726(16) Uani 1 1 d . . .
N2 N 0.5191(6) 0.2428(6) 0.0112(6) 0.0777(17) Uiso 1 1 d . . .
N3 N 0.7667(7) 0.4840(6) 0.0199(6) 0.0769(17) Uiso 1 1 d . . .
C1 C 0.7500 0.1207(8) 0.2500 0.0483(19) Uani 1 2 d S . .
C2 C 0.8067(7) 0.0533(6) 0.1643(6) 0.0620(17) Uani 1 1 d . . .
C3 C 0.8028(10) -0.0786(8) 0.1644(9) 0.097(3) Uani 1 1 d . . .
H3 H 0.8366 -0.1237 0.1054 0.117 Uiso 1 1 calc R . .
C4 C 0.7500 -0.1468(11) 0.2500 0.099(5) Uani 1 2 d S . .
H4 H 0.7500 -0.2364 0.2500 0.119 Uiso 1 2 calc SR . .
C5 C 0.8664(8) 0.1260(7) 0.0749(7) 0.074(2) Uani 1 1 d . . .
H5A H 0.9359 0.1760 0.1165 0.088 Uiso 1 1 calc R . .
H5B H 0.9018 0.0648 0.0241 0.088 Uiso 1 1 calc R . .
C6 C 0.6799(14) 0.1382(12) -0.0836(12) 0.124(4) Uiso 1 1 d . . .
C7A C 0.5785(15) 0.1260(15) -0.0355(14) 0.066(4) Uiso 0.50 1 d P . .
C7B C 0.542(2) 0.173(2) -0.097(2) 0.107(6) Uiso 0.50 1 d P . .
C8 C 0.8483(12) 0.2949(12) -0.0723(12) 0.121(4) Uiso 1 1 d . . .
C9A C 0.8175(13) 0.4425(13) -0.0846(12) 0.058(3) Uiso 0.50 1 d P . .
C9B C 0.8805(17) 0.4004(17) -0.0240(15) 0.078(4) Uiso 0.50 1 d P . .
Cl1 Cl 0.2500 0.2043(3) 0.2500 0.0821(8) Uiso 1 2 d S . .
O2 O 0.3559(8) 0.1274(10) 0.2501(12) 0.176(4) Uani 1 1 d . . .
O3 O 0.2284(12) 0.2804(11) 0.1473(10) 0.188(4) Uani 1 1 d . . .

loop_
_atom_site_aniso_label
_atom_site_aniso_U_11
_atom_site_aniso_U_22
_atom_site_aniso_U_33
_atom_site_aniso_U_23
_atom_site_aniso_U_13
_atom_site_aniso_U_12
Zn1 0.0610(5) 0.0653(5) 0.0320(3) 0.0057(3) 0.0124(3) 0.0050(3)
Br1 0.0783(6) 0.0829(5) 0.0532(4) 0.0088(3) 0.0227(4) 0.0208(4)
O1 0.054(3) 0.056(3) 0.028(2) 0.000 0.003(2) 0.000
N1 0.086(4) 0.091(4) 0.045(3) -0.006(3) 0.023(3) 0.012(4)
C1 0.046(5) 0.053(5) 0.042(4) 0.000 -0.005(3) 0.000
C2 0.057(4) 0.060(4) 0.065(4) -0.014(3) -0.007(3) 0.004(3)
C3 0.087(6) 0.073(6) 0.120(8) -0.028(5) -0.024(5) 0.031(5)
C4 0.093(10) 0.047(6) 0.149(14) 0.000 -0.013(9) 0.000
C5 0.070(5) 0.084(5) 0.068(4) -0.020(4) 0.014(4) 0.015(4)
O2 0.072(5) 0.164(8) 0.285(12) -0.059(8) 0.001(6) 0.010(5)
O3 0.212(11) 0.211(10) 0.151(8) 0.079(8) 0.060(8) 0.006(8)

loop_
_atom_type_symbol
_atom_type_description
_atom_type_scat_dispersion_real
_atom_type_scat_dispersion_imag
_atom_type_scat_source
C C 0.0033 0.0016 'International Tables Vol C Tables 4.2.6.8 and 6.1.1.4'
H H 0.0000 0.0000 'International Tables Vol C Tables 4.2.6.8 and 6.1.1.4'
N N 0.0061 0.0033 'International Tables Vol C Tables 4.2.6.8 and 6.1.1.4'
O O 0.0106 0.0060 'International Tables Vol C Tables 4.2.6.8 and 6.1.1.4'
Cl Cl 0.1484 0.1585 'International Tables Vol C Tables 4.2.6.8 and 6.1.1.4'
Zn Zn 0.2839 1.4301 'International Tables Vol C Tables 4.2.6.8 and 6.1.1.4'
Br Br -0.2901 2.4595 'International Tables Vol C Tables 4.2.6.8 and 6.1.1.4'

loop_
_geom_angle_atom_site_label_1
_geom_angle_atom_site_label_2
_geom_angle_atom_site_label_3
_geom_angle
_geom_angle_site_symmetry_1
_geom_angle_site_symmetry_3
_geom_angle_publ_flag
O1 Zn1 N3 122.8(2) . . ?
O1 Zn1 N2 111.9(2) . . ?
N3 Zn1 N2 121.5(3) . . ?
O1 Zn1 N1 87.50(18) . . ?
N3 Zn1 N1 81.2(3) . . ?
N2 Zn1 N1 82.0(2) . . ?
O1 Zn1 Br1 98.49(10) . . ?
N3 Zn1 Br1 93.18(19) . . ?
N2 Zn1 Br1 98.10(18) . . ?
N1 Zn1 Br1 173.42(15) . . ?
C1 O1 Zn1 119.05(14) . 2_655 ?
C1 O1 Zn1 119.05(14) . . ?
Zn1 O1 Zn1 121.9(3) 2_655 . ?
C8 N1 C5 112.5(8) . . ?
C8 N1 C6 109.3(8) . . ?
C5 N1 C6 111.0(7) . . ?
C8 N1 Zn1 106.7(6) . . ?
C5 N1 Zn1 112.8(4) . . ?
C6 N1 Zn1 104.3(6) . . ?
C7B N2 C7A 35.0(9) . . ?
C7B N2 Zn1 117.1(10) . . ?
C7A N2 Zn1 104.2(7) . . ?
C9A N3 C9B 37.0(7) . . ?
C9A N3 Zn1 115.9(6) . . ?
C9B N3 Zn1 101.9(7) . . ?
O1 C1 C2 119.9(4) . . ?
O1 C1 C2 119.9(4) . 2_655 ?
C2 C1 C2 120.2(8) . 2_655 ?
C3 C2 C1 118.8(8) . . ?
C3 C2 C5 121.8(7) . . ?
C1 C2 C5 119.4(6) . . ?
C2 C3 C4 121.8(9) . . ?
C3 C4 C3 118.6(10) 2_655 . ?
N1 C5 C2 115.4(7) . . ?
C7A C6 C7B 36.2(10) . . ?
C7A C6 N1 111.1(12) . . ?
C7B C6 N1 122.4(12) . . ?
C7B C7A C6 85(2) . . ?
C7B C7A N2 70.9(19) . . ?
C6 C7A N2 119.7(13) . . ?
C7A C7B N2 74(2) . . ?
C7A C7B C6 58.4(18) . . ?
N2 C7B C6 108.1(16) . . ?
C9B C8 N1 113.6(12) . . ?
C9B C8 C9A 39.2(9) . . ?
N1 C8 C9A 120.8(10) . . ?
C9B C9A N3 82.1(14) . . ?
C9B C9A C8 52.7(13) . . ?
N3 C9A C8 108.6(10) . . ?
C9A C9B C8 88.1(17) . . ?
C9A C9B N3 60.9(12) . . ?
C8 C9B N3 115.4(13) . . ?
O2 Cl1 O2 109.7(8) 2 . ?
O2 Cl1 O3 111.3(8) 2 2 ?
O2 Cl1 O3 106.8(8) . 2 ?
O2 Cl1 O3 106.8(8) 2 . ?
O2 Cl1 O3 111.3(8) . . ?
O3 Cl1 O3 111.1(11) 2 . ?

loop_
_geom_bond_atom_site_label_1
_geom_bond_atom_site_label_2
_geom_bond_distance
_geom_bond_site_symmetry_2
_geom_bond_publ_flag
Zn1 O1 1.999(3) . ?
Zn1 N3 2.075(7) . ?
Zn1 N2 2.089(7) . ?
Zn1 N1 2.248(6) . ?
Zn1 Br1 2.5348(10) . ?
O1 C1 1.352(10) . ?
O1 Zn1 1.999(3) 2_655 ?
N1 C8 1.419(14) . ?
N1 C5 1.475(10) . ?
N1 C6 1.541(14) . ?
N2 C7B 1.47(2) . ?
N2 C7A 1.500(17) . ?
N3 C9A 1.437(14) . ?
N3 C9B 1.630(19) . ?
C1 C2 1.403(8) . ?
C1 C2 1.403(8) 2_655 ?
C2 C3 1.370(11) . ?
C2 C5 1.479(11) . ?
C3 C4 1.384(11) . ?
C4 C3 1.384(11) 2_655 ?
C6 C7A 1.29(2) . ?
C6 C7B 1.51(3) . ?
C7A C7B 0.89(2) . ?
C8 C9B 1.249(19) . ?
C8 C9A 1.568(18) . ?
C9A C9B 0.991(19) . ?
Cl1 O2 1.385(9) 2 ?
Cl1 O2 1.385(9) . ?
Cl1 O3 1.397(9) 2 ?
Cl1 O3 1.397(9) . ?
